data_4324025
loop_
_publ_author_name
'Donald J. Darensbourg'
'Tara J. Decuir'
'Nicole White Stafford'
'Jeffrey B. Robertson'
'Jennifer D. Draper'
'Joseph H. Reibenspies'
'Agnes Kath\'o'
'Ferenc Jo\'o'

_publ_section_title
;
 Water-Soluble Organometallic Compounds. 6.1Synthesis, Spectral
 Properties, and Crystal Structures of Complexes of
 1,3,5-Triaza-7-phosphaadamantane with Group 10 Metals
;
_journal_name_full 'Inorganic Chemistry'
_journal_page_first 4218
_journal_page_last 4226
_journal_paper_doi 10.1021/ic970238x
_journal_volume 36
_journal_year 1997
_chemical_formula_sum 'C24 H56 Cl4 N12 O2 P4 Pt'
_chemical_formula_weight 1005.58
_chemical_name_systematic
;                                                                               
 ?                                                                              
;
_space_group_IT_number 88
_symmetry_cell_setting tetragonal
_symmetry_space_group_name_Hall '-I 4ad'
_symmetry_space_group_name_H-M 'I 41/a :2'
_atom_sites_solution_hydrogens geom
_atom_sites_solution_primary direct
_atom_sites_solution_secondary difmap
_audit_creation_method SHELXL
_cell_angle_alpha 90.00
_cell_angle_beta 90.00
_cell_angle_gamma 90.00
_cell_formula_units_Z 4
_cell_length_a 12.466(3)
_cell_length_b 12.466(3)
_cell_length_c 25.855(15)
_cell_measurement_temperature 193(2)
_cell_volume 4018(3)
_computing_cell_refinement 'XSCANS (SIEMENS, 1993)'
_computing_data_collection 'XSCANS (SIEMENS, 1993)'
_computing_data_reduction 'XSCANS (SIEMENS, 1993)'
_computing_molecular_graphics 'XP (SIEMENS, 1990)'
_computing_publication_material 'CIFTAB (Sheldrick, 1993)'
_computing_structure_refinement 'SHELXL-93 (Sheldrick, 1993)'
_computing_structure_solution 'SHELXS-86 (Sheldrick, 1990)'
_diffrn_ambient_temperature 193(2)
_diffrn_measurement_device 'Siemens P4'
_diffrn_measurement_method \w
_diffrn_radiation_monochromator graphite
_diffrn_radiation_source 'normal-focus sealed tube'
_diffrn_radiation_type MoK\a
_diffrn_radiation_wavelength 0.71073
_diffrn_reflns_av_R_equivalents 0.1738
_diffrn_reflns_av_sigmaI/netI 0.0925
_diffrn_reflns_limit_h_max 14
_diffrn_reflns_limit_h_min 0
_diffrn_reflns_limit_k_max 14
_diffrn_reflns_limit_k_min 0
_diffrn_reflns_limit_l_max 30
_diffrn_reflns_limit_l_min 0
_diffrn_reflns_number 1917
_diffrn_reflns_theta_max 25.03
_diffrn_reflns_theta_min 2.80
_diffrn_standards_decay_% <1
_diffrn_standards_interval_count 97
_diffrn_standards_number 3
_exptl_absorpt_coefficient_mu 3.958
_exptl_absorpt_correction_type difabs
_exptl_crystal_colour colorless
_exptl_crystal_density_diffrn 1.662
_exptl_crystal_description block
_exptl_crystal_F_000 2024
_exptl_crystal_size_max 0.30
_exptl_crystal_size_mid 0.30
_exptl_crystal_size_min 0.20
_refine_diff_density_max 1.380
_refine_diff_density_min -1.353
_refine_diff_density_rms 0.217
_refine_ls_extinction_method none
_refine_ls_goodness_of_fit_all 1.035
_refine_ls_goodness_of_fit_obs 1.051
_refine_ls_hydrogen_treatment riding
_refine_ls_matrix_type full
_refine_ls_number_parameters 121
_refine_ls_number_reflns 1693
_refine_ls_number_restraints 0
_refine_ls_restrained_S_all 1.300
_refine_ls_restrained_S_obs 1.051
_refine_ls_R_factor_all 0.1023
_refine_ls_R_factor_obs 0.0701
_refine_ls_shift/esd_max 0.000
_refine_ls_shift/esd_mean 0.000
_refine_ls_structure_factor_coef Fsqd
_refine_ls_weighting_details 'w=1/[\s^2^(Fo^2^)+(0.1191P)^2^+24.1823P] where P=(Fo^2^+2Fc^2^)/3'
_refine_ls_weighting_scheme calc
_refine_ls_wR_factor_all 0.2281
_refine_ls_wR_factor_obs 0.1663
_reflns_number_observed 1382
_reflns_number_total 1755
_reflns_observed_criterion >2sigma(I)
_cod_data_source_file ic970238x_5.cif
_cod_data_source_block complex6
_cod_depositor_comments
;
The following automatic conversions were performed:

'_refine_ls_weighting_scheme' value 'calc
w=1/[\s^2^(Fo^2^)+(0.1191P)^2^+24.1823P] where P=(Fo^2^+2Fc^2^)/3'
was changed to 'calc'. New tag '_refine_ls_weighting_details' was
created. The value of the new tag was set to
'w=1/[\s^2^(Fo^2^)+(0.1191P)^2^+24.1823P] where P=(Fo^2^+2Fc^2^)/3'.

Automatic conversion script
Id: cif_fix_values 3143 2015-03-26 13:38:13Z robertas 
;
_cod_original_cell_volume 4018.1(25)
_cod_original_sg_symbol_H-M 'I 41/a'
_cod_database_code 4324025

loop_
_symmetry_equiv_pos_as_xyz
'x, y, z'
'-x+1/2, -y, z+1/2'
'-y+3/4, x+1/4, z+1/4'
'y+3/4, -x+3/4, z+3/4'
'x+1/2, y+1/2, z+1/2'
'-x+1, -y+1/2, z+1'
'-y+5/4, x+3/4, z+3/4'
'y+5/4, -x+5/4, z+5/4'
'-x, -y, -z'
'x-1/2, y, -z-1/2'
'y-3/4, -x-1/4, -z-1/4'
'-y-3/4, x-3/4, -z-3/4'
'-x+1/2, -y+1/2, -z+1/2'
'x, y+1/2, -z'
'y-1/4, -x+1/4, -z+1/4'
'-y-1/4, x-1/4, -z-1/4'

loop_
_atom_site_aniso_label
_atom_site_aniso_U_11
_atom_site_aniso_U_22
_atom_site_aniso_U_33
_atom_site_aniso_U_23
_atom_site_aniso_U_13
_atom_site_aniso_U_12
Cl1 0.055(4) 0.163(9) 0.044(5) -0.024(5) -0.010(3) 0.050(5)
Cl1' 0.057(6) 0.141(15) 0.162(22) 0.123(16) 0.018(8) 0.000(7)
O4 0.096(22) 0.284(50) 0.036(15) -0.008(20) -0.011(15) 0.067(31)
Pt1 0.0291(3) 0.0291(3) 0.0329(6) 0.000 0.000 0.000
P1 0.0307(12) 0.0318(12) 0.033(2) 0.0028(12) 0.0011(12) 0.0003(10)
N1 0.064(6) 0.039(5) 0.039(7) -0.003(5) -0.010(5) 0.001(4)
N2 0.045(5) 0.050(5) 0.027(6) 0.002(5) 0.001(4) 0.003(4)
N3 0.040(5) 0.051(5) 0.051(8) 0.021(5) 0.000(5) 0.002(4)
C1 0.063(7) 0.034(5) 0.041(8) 0.000(5) -0.020(6) -0.003(5)
C2 0.032(5) 0.046(6) 0.066(10) -0.018(6) 0.000(6) 0.017(5)
C3 0.048(6) 0.047(6) 0.043(8) 0.019(6) 0.008(6) -0.002(5)
C4 0.036(5) 0.056(7) 0.054(9) 0.015(6) -0.009(6) -0.003(5)
C5 0.053(7) 0.036(6) 0.070(11) 0.009(6) -0.024(7) 0.000(5)
C6 0.068(8) 0.056(7) 0.032(8) 0.003(6) 0.007(6) 0.009(6)

loop_
_atom_site_label
_atom_site_type_symbol
_atom_site_fract_x
_atom_site_fract_y
_atom_site_fract_z
_atom_site_U_iso_or_equiv
_atom_site_thermal_displace_type
_atom_site_occupancy
_atom_site_calc_flag
_atom_site_refinement_flags
_atom_site_disorder_group
Cl1 Cl 0.0628(6) 1.0345(9) -0.0966(3) 0.087(4) Uani 0.61(2) d P .
Cl1' Cl 0.0999(9) 0.6262(15) 0.1343(8) 0.120(11) Uani 0.39(2) d P .
O4 O 0.5188(25) 0.8173(34) -0.0792(10) 0.139(17) Uani 0.50 d P .
H4C H 0.5000(25) 0.7500(34) -0.0701(10) 0.208 Uiso 1 d SR .
H4D H 0.5458(25) 0.8451(34) -0.1063(10) 0.208 Uiso 0.50 d PR .
Pt1 Pt 0.5000 0.7500 0.1250 0.0304(3) Uani 1 d S .
P1 P 0.3675(2) 0.8140(2) 0.07432(12) 0.0320(6) Uani 1 d . .
N1 N 0.2094(9) 0.7752(8) 0.0004(4) 0.047(3) Uani 1 d . .
N2 N 0.1690(7) 0.9135(7) 0.0636(4) 0.041(2) Uani 1 d . .
H2C H 0.1105(7) 0.9455(7) 0.0798(4) 0.049 Uiso 1 calc R .
N3 N 0.3001(7) 0.9475(8) -0.0056(5) 0.047(3) Uani 1 d . .
C1 C 0.2954(10) 0.7238(9) 0.0310(5) 0.046(3) Uani 1 d . .
H1A H 0.3475(10) 0.6909(9) 0.0069(5) 0.055 Uiso 1 calc R .
H1B H 0.2634(10) 0.6654(9) 0.0518(5) 0.055 Uiso 1 calc R .
C2 C 0.2468(9) 0.8799(10) 0.1036(6) 0.048(3) Uani 1 d . .
H2A H 0.2116(9) 0.8292(10) 0.1277(6) 0.058 Uiso 1 calc R .
H2B H 0.2697(9) 0.9435(10) 0.1237(6) 0.058 Uiso 1 calc R .
C3 C 0.3935(9) 0.9189(9) 0.0248(5) 0.046(3) Uani 1 d . .
H3A H 0.4206(9) 0.9840(9) 0.0424(5) 0.055 Uiso 1 calc R .
H3B H 0.4505(9) 0.8931(9) 0.0012(5) 0.055 Uiso 1 calc R .
C4 C 0.1287(9) 0.8191(10) 0.0307(6) 0.049(3) Uani 1 d . .
H4A H 0.0994(9) 0.7629(10) 0.0538(6) 0.058 Uiso 1 calc R .
H4B H 0.0697(9) 0.8442(10) 0.0080(6) 0.058 Uiso 1 calc R .
C5 C 0.2184(10) 0.9942(9) 0.0257(7) 0.053(4) Uani 1 d . .
H5A H 0.1612(10) 1.0231(9) 0.0030(7) 0.064 Uiso 1 calc R .
H5B H 0.2492(10) 1.0549(9) 0.0454(7) 0.064 Uiso 1 calc R .
C6 C 0.2560(11) 0.8577(10) -0.0341(6) 0.052(3) Uani 1 d . .
H6A H 0.3134(11) 0.8248(10) -0.0553(6) 0.062 Uiso 1 calc R .
H6B H 0.1997(11) 0.8842(10) -0.0579(6) 0.062 Uiso 1 calc R .

loop_
_atom_type_symbol
_atom_type_description
_atom_type_scat_dispersion_real
_atom_type_scat_dispersion_imag
_atom_type_scat_source
C C 0.0033 0.0016 'International Tables Vol C Tables 4.2.6.8 and 6.1.1.4'
H H 0.0000 0.0000 'International Tables Vol C Tables 4.2.6.8 and 6.1.1.4'
N N 0.0061 0.0033 'International Tables Vol C Tables 4.2.6.8 and 6.1.1.4'
O O 0.0106 0.0060 'International Tables Vol C Tables 4.2.6.8 and 6.1.1.4'
P P 0.1023 0.0942 'International Tables Vol C Tables 4.2.6.8 and 6.1.1.4'
Pt Pt -1.7033 8.3905 'International Tables Vol C Tables 4.2.6.8 and 6.1.1.4'
Cl Cl 0.1484 0.1585 'International Tables Vol C Tables 4.2.6.8 and 6.1.1.4'

loop_
_geom_angle_atom_site_label_1
_geom_angle_atom_site_label_2
_geom_angle_atom_site_label_3
_geom_angle
_geom_angle_site_symmetry_1
_geom_angle_site_symmetry_3
_geom_angle_publ_flag
Cl1 Cl1' O4 148.4(16) 14_545 8_354 ?
Cl1' O4 O4 116.6(22) 7_554 6_564 ?
P1 Pt1 P1 108.9(2) 15_565 12_766 ?
P1 Pt1 P1 109.75(8) 15_565 . ?
P1 Pt1 P1 109.75(8) 12_766 . ?
P1 Pt1 P1 109.75(8) 15_565 6_564 ?
P1 Pt1 P1 109.75(8) 12_766 6_564 ?
P1 Pt1 P1 108.9(2) . 6_564 ?
C1 P1 C3 95.5(6) . . ?
C1 P1 C2 97.0(6) . . ?
C3 P1 C2 96.3(6) . . ?
C1 P1 Pt1 120.0(4) . . ?
C3 P1 Pt1 121.4(4) . . ?
C2 P1 Pt1 120.6(5) . . ?
C4 N1 C1 113.2(11) . . ?
C4 N1 C6 110.5(10) . . ?
C1 N1 C6 109.8(10) . . ?
C2 N2 C5 111.7(9) . . ?
C2 N2 C4 112.7(9) . . ?
C5 N2 C4 106.2(9) . . ?
C5 N3 C6 109.5(9) . . ?
C5 N3 C3 111.5(11) . . ?
C6 N3 C3 113.0(10) . . ?
N1 C1 P1 114.8(8) . . ?
N2 C2 P1 111.6(9) . . ?
N3 C3 P1 114.0(8) . . ?
N1 C4 N2 112.2(9) . . ?
N3 C5 N2 112.4(9) . . ?
N3 C6 N1 112.3(11) . . ?

loop_
_geom_bond_atom_site_label_1
_geom_bond_atom_site_label_2
_geom_bond_distance
_geom_bond_site_symmetry_2
_geom_bond_publ_flag
Cl1 Cl1' 1.57(2) 14 ?
Cl1' Cl1 1.57(2) 14_545 ?
Cl1' O4 1.66(4) 8_354 ?
O4 Cl1' 1.66(4) 7_554 ?
O4 O4 1.74(9) 6_564 ?
Pt1 P1 2.254(3) 15_565 ?
Pt1 P1 2.254(3) 12_766 ?
Pt1 P1 2.254(3) . ?
Pt1 P1 2.254(3) 6_564 ?
P1 C1 1.825(12) . ?
P1 C3 1.857(12) . ?
P1 C2 1.875(11) . ?
N1 C4 1.39(2) . ?
N1 C1 1.48(2) . ?
N1 C6 1.48(2) . ?
N2 C2 1.48(2) . ?
N2 C5 1.53(2) . ?
N2 C4 1.54(2) . ?
N3 C5 1.43(2) . ?
N3 C6 1.45(2) . ?
N3 C3 1.45(2) . ?
